data_2016064
loop_
_publ_author_name
'Marciniak, Bernard'

_publ_section_title
;
 Naphthalene-1,6-diol: a three-dimensional framework built from
 O---H&#x00B7;&#x00B7;&#x00B7;O, O---H&#x00B7;&#x00B7;&#x00B7;\p and
 C---H&#x00B7;&#x00B7;&#x00B7;O hydrogen bonds
;
_journal_coeditor_code SK3120
_journal_issue 7
_journal_name_full 'Acta Crystallographica Section C'
_journal_page_first o419
_journal_page_last o422
_journal_paper_doi 10.1107/S010827010702642X
_journal_volume 63
_journal_year 2007
_chemical_formula_iupac 'C10 H8 O2'
_chemical_formula_moiety 'C10 H8 O2'
_chemical_formula_sum 'C10 H8 O2'
_chemical_formula_weight 160.16
_chemical_name_systematic
;
Naphthalene-1,6-diol
;
_space_group_IT_number 14
_symmetry_cell_setting monoclinic
_symmetry_space_group_name_Hall '-P 2ybc'
_symmetry_space_group_name_H-M 'P 1 21/c 1'
_atom_sites_solution_hydrogens geom
_atom_sites_solution_primary direct
_atom_sites_solution_secondary difmap
_audit_creation_method SHELXL-97
_cell_angle_alpha 90.00
_cell_angle_beta 93.034(17)
_cell_angle_gamma 90.00
_cell_formula_units_Z 8
_cell_length_a 11.5109(19)
_cell_length_b 16.882(3)
_cell_length_c 7.9362(19)
_cell_measurement_reflns_used 8646
_cell_measurement_temperature 290(2)
_cell_measurement_theta_max 25.02
_cell_measurement_theta_min 4.44
_cell_volume 1540.1(5)
_computing_cell_refinement 'CrysAlis RED (Oxford Diffraction, 2005)'
_computing_data_collection 'CrysAlis CCD (Oxford Diffraction, 2004)'
_computing_data_reduction 'CrysAlis RED'
_computing_molecular_graphics 'PLATON (Spek,2003) and DIAMOND (Brandenburg, 2006)'
_computing_publication_material SHELXL97
_computing_structure_refinement 'SHELXL97 (Sheldrick, 1997)'
_computing_structure_solution 'SHELXS97 (Sheldrick, 1990)'
_diffrn_ambient_temperature 290(2)
_diffrn_measured_fraction_theta_full 0.993
_diffrn_measured_fraction_theta_max 0.993
_diffrn_measurement_device_type 'Oxford Diffraction Xcalibur3 CCD'
_diffrn_measurement_method '\w scans'
_diffrn_radiation_monochromator graphite
_diffrn_radiation_source 'fine-focus sealed tube'
_diffrn_radiation_type MoK\a
_diffrn_radiation_wavelength 0.71073
_diffrn_reflns_av_R_equivalents 0.0445
_diffrn_reflns_av_sigmaI/netI 0.0415
_diffrn_reflns_limit_h_max 13
_diffrn_reflns_limit_h_min -11
_diffrn_reflns_limit_k_max 18
_diffrn_reflns_limit_k_min -20
_diffrn_reflns_limit_l_max 9
_diffrn_reflns_limit_l_min -7
_diffrn_reflns_number 8646
_diffrn_reflns_theta_full 25.02
_diffrn_reflns_theta_max 25.02
_diffrn_reflns_theta_min 4.44
_diffrn_standards_decay_% 0
_diffrn_standards_interval_count 0
_diffrn_standards_interval_time 0
_diffrn_standards_number 0
_exptl_absorpt_coefficient_mu 0.096
_exptl_absorpt_correction_T_max 0.999
_exptl_absorpt_correction_T_min 0.996
_exptl_absorpt_correction_type analytical
_exptl_absorpt_process_details '(CrysAlis RED; Oxford Diffraction, 2005)'
_exptl_crystal_colour red
_exptl_crystal_density_diffrn 1.382
_exptl_crystal_density_method 'not measured'
_exptl_crystal_description tablet
_exptl_crystal_F_000 672
_exptl_crystal_size_max 0.39
_exptl_crystal_size_mid 0.33
_exptl_crystal_size_min 0.06
_refine_diff_density_max 0.147
_refine_diff_density_min -0.158
_refine_ls_extinction_coef 0.016(2)
_refine_ls_extinction_expression Fc^*^=kFc[1+0.001xFc^2^\l^3^/sin(2\q)]^-1/4^
_refine_ls_extinction_method SHELXL97
_refine_ls_goodness_of_fit_ref 1.175
_refine_ls_hydrogen_treatment mixed
_refine_ls_matrix_type full
_refine_ls_number_parameters 238
_refine_ls_number_reflns 2709
_refine_ls_number_restraints 5
_refine_ls_restrained_S_all 1.175
_refine_ls_R_factor_all 0.0873
_refine_ls_R_factor_gt 0.0579
_refine_ls_shift/su_max 0.000
_refine_ls_shift/su_mean 0.000
_refine_ls_structure_factor_coef Fsqd
_refine_ls_weighting_details 'calc w=1/[\s^2^(Fo^2^)+(0.0617P)^2^+0.0446P] where P=(Fo^2^+2Fc^2^)/3'
_refine_ls_weighting_scheme calc
_refine_ls_wR_factor_gt 0.1237
_refine_ls_wR_factor_ref 0.1400
_reflns_number_gt 2034
_reflns_number_total 2709
_reflns_threshold_expression >2sigma(I)
_cod_data_source_file sk3120.cif
_cod_data_source_block I
_cod_original_sg_symbol_H-M 'P 21/c'
_cod_database_code 2016064
_cod_database_fobs_code 2016064

loop_
_symmetry_equiv_pos_as_xyz
'x, y, z'
'-x, y+1/2, -z+1/2'
'-x, -y, -z'
'x, -y-1/2, z-1/2'

loop_
_atom_site_type_symbol
_atom_site_label
_atom_site_fract_x
_atom_site_fract_y
_atom_site_fract_z
_atom_site_U_iso_or_equiv
_atom_site_adp_type
_atom_site_calc_flag
_atom_site_refinement_flags
_atom_site_occupancy
O O1A -0.03689(15) 0.21015(11) 0.1858(2) 0.0571(5) Uani d D 1
H H11A -0.071(3) 0.1669(14) 0.211(4) 0.106(13) Uiso d D 1
O O2A 0.11237(17) 0.56926(10) 0.1928(2) 0.0590(5) Uani d D 1
H H12A 0.1669(19) 0.5703(17) 0.129(3) 0.069(9) Uiso d D 1
C C1A -0.09485(19) 0.27314(14) 0.2484(3) 0.0476(6) Uani d . 1
C C2A -0.1980(2) 0.26679(15) 0.3231(3) 0.0538(6) Uani d . 1
H H2A -0.2343 0.2177 0.3289 0.065 Uiso calc R 1
C C3A -0.2499(2) 0.33354(15) 0.3912(3) 0.0557(7) Uani d . 1
H H3A -0.3199 0.3283 0.4433 0.067 Uiso calc R 1
C C4A -0.1994(2) 0.40556(16) 0.3821(3) 0.0539(7) Uani d . 1
H H4A -0.2344 0.4492 0.4298 0.065 Uiso calc R 1
C C5A -0.0938(2) 0.41540(14) 0.3009(3) 0.0457(6) Uani d . 1
C C6A -0.0391(2) 0.48944(14) 0.2871(3) 0.0492(6) Uani d . 1
H H6A -0.0712 0.5339 0.3358 0.059 Uiso calc R 1
C C7A 0.0608(2) 0.49652(13) 0.2029(3) 0.0465(6) Uani d . 1
C C8A 0.1097(2) 0.43019(13) 0.1279(3) 0.0477(6) Uani d . 1
H H8A 0.1766 0.4358 0.0681 0.057 Uiso calc R 1
C C9A 0.0602(2) 0.35805(14) 0.1420(3) 0.0464(6) Uani d D 1
H H9A 0.0944(18) 0.3128(11) 0.093(2) 0.045(6) Uiso d D 1
C C10A -0.04136(19) 0.34851(13) 0.2297(3) 0.0428(6) Uani d . 1
O O1B 0.19124(16) 0.19075(12) 0.3131(2) 0.0639(5) Uani d D 1
H H11B 0.1257(19) 0.194(2) 0.263(4) 0.102(12) Uiso d D 1
O O2B 0.70072(16) 0.07700(13) 0.5059(2) 0.0710(6) Uani d D 1
H H12B 0.709(3) 0.0891(19) 0.609(2) 0.101(12) Uiso d D 1
C C1B 0.2706(2) 0.16014(14) 0.2106(3) 0.0481(6) Uani d . 1
C C2B 0.2486(2) 0.14754(14) 0.0447(3) 0.0536(6) Uani d . 1
H H2B 0.1762 0.1600 -0.0059 0.064 Uiso calc R 1
C C3B 0.3357(2) 0.11558(17) -0.0511(3) 0.0624(7) Uani d . 1
H H3B 0.3204 0.1076 -0.1661 0.075 Uiso calc R 1
C C4B 0.4411(2) 0.09603(16) 0.0181(3) 0.0597(7) Uani d . 1
H H4B 0.4973 0.0748 -0.0487 0.072 Uiso calc R 1
C C5B 0.4660(2) 0.10779(14) 0.1909(3) 0.0482(6) Uani d . 1
C C6B 0.5733(2) 0.08620(15) 0.2702(3) 0.0544(6) Uani d . 1
H H6B 0.6299 0.0625 0.2077 0.065 Uiso calc R 1
C C7B 0.5945(2) 0.09946(15) 0.4351(3) 0.0535(6) Uani d . 1
C C8B 0.5110(2) 0.13529(17) 0.5319(3) 0.0615(7) Uani d . 1
H H8B 0.5276 0.1451 0.6460 0.074 Uiso calc R 1
C C9B 0.4064(2) 0.15570(15) 0.4599(3) 0.0562(7) Uani d . 1
H H9B 0.3512 0.1793 0.5251 0.067 Uiso calc R 1
C C10B 0.3801(2) 0.14188(14) 0.2890(3) 0.0457(6) Uani d . 1

loop_
_atom_site_aniso_label
_atom_site_aniso_U_11
_atom_site_aniso_U_22
_atom_site_aniso_U_33
_atom_site_aniso_U_12
_atom_site_aniso_U_13
_atom_site_aniso_U_23
O1A 0.0488(10) 0.0457(10) 0.0766(12) 0.0033(9) 0.0024(9) -0.0062(9)
O2A 0.0595(12) 0.0474(10) 0.0708(12) -0.0086(9) 0.0082(10) -0.0011(9)
C1A 0.0414(13) 0.0486(14) 0.0522(13) 0.0024(12) -0.0035(11) 0.0013(11)
C2A 0.0409(14) 0.0554(15) 0.0647(15) -0.0068(12) -0.0006(12) 0.0060(13)
C3A 0.0453(15) 0.0652(17) 0.0570(15) 0.0021(13) 0.0071(11) 0.0067(13)
C4A 0.0504(15) 0.0587(16) 0.0531(14) 0.0110(13) 0.0073(11) -0.0005(12)
C5A 0.0439(13) 0.0528(14) 0.0398(12) 0.0045(11) -0.0018(10) 0.0028(10)
C6A 0.0533(15) 0.0449(14) 0.0489(13) 0.0045(12) 0.0007(11) -0.0019(11)
C7A 0.0458(14) 0.0446(14) 0.0480(13) -0.0014(12) -0.0071(11) 0.0043(10)
C8A 0.0432(13) 0.0524(15) 0.0472(13) 0.0025(12) 0.0006(10) 0.0029(11)
C9A 0.0447(14) 0.0460(14) 0.0483(13) 0.0043(12) 0.0014(11) -0.0021(11)
C10A 0.0393(12) 0.0488(13) 0.0397(12) 0.0050(11) -0.0036(9) 0.0009(10)
O1B 0.0462(11) 0.0834(13) 0.0619(11) 0.0125(10) 0.0006(9) -0.0043(10)
O2B 0.0475(11) 0.1068(16) 0.0578(12) 0.0135(10) -0.0068(9) -0.0041(11)
C1B 0.0409(13) 0.0508(14) 0.0526(15) 0.0008(11) 0.0034(11) 0.0051(11)
C2B 0.0457(14) 0.0618(15) 0.0523(15) -0.0004(13) -0.0050(11) 0.0064(12)
C3B 0.0623(17) 0.0794(18) 0.0447(13) -0.0072(15) -0.0039(12) -0.0001(13)
C4B 0.0510(15) 0.0811(19) 0.0473(14) -0.0008(14) 0.0055(12) -0.0068(13)
C5B 0.0433(13) 0.0562(14) 0.0451(13) -0.0048(12) 0.0016(10) -0.0001(11)
C6B 0.0408(13) 0.0720(17) 0.0508(14) 0.0035(12) 0.0063(11) -0.0056(12)
C7B 0.0412(14) 0.0672(16) 0.0516(14) 0.0048(13) -0.0010(11) 0.0007(12)
C8B 0.0531(15) 0.0871(19) 0.0439(14) 0.0058(15) -0.0014(12) -0.0050(13)
C9B 0.0492(14) 0.0691(16) 0.0509(15) 0.0099(13) 0.0079(11) -0.0048(12)
C10B 0.0426(13) 0.0497(14) 0.0450(13) -0.0023(11) 0.0021(10) 0.0026(10)

loop_
_atom_type_symbol
_atom_type_description
_atom_type_scat_dispersion_real
_atom_type_scat_dispersion_imag
_atom_type_scat_source
C C 0.0033 0.0000 'International Tables Vol C Tables 4.2.6.8 and 6.1.1.4'
H H 0.0000 0.0000 'International Tables Vol C Tables 4.2.6.8 and 6.1.1.4'
O O 0.0106 0.0000 'International Tables Vol C Tables 4.2.6.8 and 6.1.1.4'

loop_
_geom_angle_atom_site_label_1
_geom_angle_atom_site_label_2
_geom_angle_atom_site_label_3
_geom_angle
_geom_angle_publ_flag
C1A O1A H11A 110(2) ?
C7A O2A H12A 114(2) ?
C2A C1A O1A 123.6(2) y
C2A C1A C10A 120.5(2) y
O1A C1A C10A 115.9(2) y
C1A C2A C3A 120.4(2) y
C1A C2A H2A 119.8 ?
C3A C2A H2A 119.8 ?
C4A C3A C2A 120.8(2) y
C4A C3A H3A 119.6 ?
C2A C3A H3A 119.6 ?
C3A C4A C5A 120.8(2) y
C3A C4A H4A 119.6 ?
C5A C4A H4A 119.6 ?
C6A C5A C10A 118.5(2) y
C6A C5A C4A 122.6(2) y
C10A C5A C4A 118.9(2) y
C7A C6A C5A 120.5(2) y
C7A C6A H6A 119.7 ?
C5A C6A H6A 119.7 ?
C6A C7A O2A 119.1(2) y
C6A C7A C8A 120.4(2) y
O2A C7A C8A 120.5(2) y
C9A C8A C7A 120.3(2) y
C9A C8A H8A 119.9 ?
C7A C8A H8A 119.9 ?
C8A C9A C10A 120.7(2) y
C8A C9A H9A 120.3(13) ?
C10A C9A H9A 119.0(13) ?
C9A C10A C5A 119.5(2) y
C9A C10A C1A 122.1(2) y
C5A C10A C1A 118.4(2) y
C1B O1B H11B 111(2) ?
C7B O2B H12B 112(2) ?
C2B C1B O1B 123.3(2) y
C2B C1B C10B 121.0(2) y
O1B C1B C10B 115.7(2) y
C1B C2B C3B 119.4(2) y
C1B C2B H2B 120.3 ?
C3B C2B H2B 120.3 ?
C4B C3B C2B 122.0(2) y
C4B C3B H3B 119.0 ?
C2B C3B H3B 119.0 ?
C3B C4B C5B 119.9(2) y
C3B C4B H4B 120.1 ?
C5B C4B H4B 120.1 ?
C4B C5B C6B 122.1(2) y
C4B C5B C10B 119.0(2) y
C6B C5B C10B 118.9(2) y
C7B C6B C5B 120.4(2) y
C7B C6B H6B 119.8 ?
C5B C6B H6B 119.8 ?
C6B C7B O2B 117.9(2) y
C6B C7B C8B 121.0(2) y
O2B C7B C8B 121.2(2) y
C9B C8B C7B 120.1(2) y
C9B C8B H8B 120.0 ?
C7B C8B H8B 120.0 ?
C8B C9B C10B 120.8(2) y
C8B C9B H9B 119.6 ?
C10B C9B H9B 119.6 ?
C9B C10B C1B 122.4(2) y
C9B C10B C5B 118.8(2) y
C1B C10B C5B 118.8(2) y

loop_
_geom_bond_atom_site_label_1
_geom_bond_atom_site_label_2
_geom_bond_distance
_geom_bond_publ_flag
O1A C1A 1.363(3) y
O1A H11A 0.86(2) ?
O2A C7A 1.368(3) y
O2A H12A 0.83(2) ?
C1A C2A 1.359(3) y
C1A C10A 1.425(3) y
C2A C3A 1.397(3) y
C2A H2A 0.9300 ?
C3A C4A 1.351(3) y
C3A H3A 0.9300 ?
C4A C5A 1.415(3) y
C4A H4A 0.9300 ?
C5A C6A 1.406(3) y
C5A C10A 1.412(3) y
C6A C7A 1.365(3) y
C6A H6A 0.9300 ?
C7A C8A 1.401(3) y
C8A C9A 1.352(3) y
C8A H8A 0.9300 ?
C9A C10A 1.402(3) y
C9A H9A 0.95(2) ?
O1B C1B 1.357(3) y
O1B H11B 0.84(2) ?
O2B C7B 1.371(3) y
O2B H12B 0.84(2) ?
C1B C2B 1.345(3) y
C1B C10B 1.409(3) y
C2B C3B 1.398(4) y
C2B H2B 0.9300 ?
C3B C4B 1.346(3) y
C3B H3B 0.9300 ?
C4B C5B 1.400(3) y
C4B H4B 0.9300 ?
C5B C6B 1.405(3) y
C5B C10B 1.413(3) y
C6B C7B 1.337(3) y
C6B H6B 0.9300 ?
C7B C8B 1.400(3) y
C8B C9B 1.350(3) y
C8B H8B 0.9300 ?
C9B C10B 1.394(3) y
C9B H9B 0.9300 ?

loop_
_geom_hbond_atom_site_label_D
_geom_hbond_atom_site_label_H
_geom_hbond_atom_site_label_A
_geom_hbond_site_symmetry_A
_geom_hbond_distance_DH
_geom_hbond_distance_HA
_geom_hbond_distance_DA
_geom_hbond_angle_DHA
O1A H11A O2A 2_545 0.86(3) 1.89(3) 2.726(3) 165(3)
O1B H11B O1A . 0.84(2) 1.96(2) 2.783(3) 169(3)
O2A H12A O2B 2_655 0.83(2) 1.91(2) 2.737(3) 176(2)
C9A H9A O1B 4_565 0.95(2) 2.54(2) 3.191(3) 126(2)
O2B H12B Cg1 4_666 0.84(2) 2.55(3) 3.243(2) 140(3)

loop_
_geom_torsion_atom_site_label_1
_geom_torsion_atom_site_label_2
_geom_torsion_atom_site_label_3
_geom_torsion_atom_site_label_4
_geom_torsion
O1A C1A C2A C3A 177.1(2)
C10A C1A C2A C3A -3.6(4)
C1A C2A C3A C4A 0.9(4)
C2A C3A C4A C5A 1.1(4)
C3A C4A C5A C6A 179.3(2)
C3A C4A C5A C10A -0.3(3)
C10A C5A C6A C7A 1.7(3)
C4A C5A C6A C7A -177.9(2)
C5A C6A C7A O2A -179.54(18)
C5A C6A C7A C8A 0.5(3)
C6A C7A C8A C9A -1.8(3)
O2A C7A C8A C9A 178.2(2)
C7A C8A C9A C10A 0.8(3)
C8A C9A C10A C5A 1.4(3)
C8A C9A C10A C1A -179.3(2)
C6A C5A C10A C9A -2.6(3)
C4A C5A C10A C9A 177.0(2)
C6A C5A C10A C1A 178.02(19)
C4A C5A C10A C1A -2.4(3)
C2A C1A C10A C9A -175.0(2)
O1A C1A C10A C9A 4.3(3)
C2A C1A C10A C5A 4.3(3)
O1A C1A C10A C5A -176.35(18)
O1B C1B C2B C3B -179.9(2)
C10B C1B C2B C3B 0.2(4)
C1B C2B C3B C4B 0.8(4)
C2B C3B C4B C5B -0.1(4)
C3B C4B C5B C6B 178.0(2)
C3B C4B C5B C10B -1.4(4)
C4B C5B C6B C7B 179.0(2)
C10B C5B C6B C7B -1.5(4)
C5B C6B C7B O2B 179.9(2)
C5B C6B C7B C8B -0.3(4)
C6B C7B C8B C9B 1.2(4)
O2B C7B C8B C9B -178.9(2)
C7B C8B C9B C10B -0.3(4)
C8B C9B C10B C1B 178.0(2)
C8B C9B C10B C5B -1.5(4)
C2B C1B C10B C9B 178.7(2)
O1B C1B C10B C9B -1.2(3)
C2B C1B C10B C5B -1.8(4)
O1B C1B C10B C5B 178.3(2)
C4B C5B C10B C9B -178.1(2)
C6B C5B C10B C9B 2.4(3)
C4B C5B C10B C1B 2.4(3)
C6B C5B C10B C1B -177.1(2)

loop_
_cod_related_entry_id
_cod_related_entry_database
_cod_related_entry_code
1 ChemSpider 61740
